data_9000262
loop_
_publ_author_name
'Morimoto, N.'
'Tokonami, M.'
'Koto, K.'
'Nakajima, S.'

_publ_section_title
;
 Crystal structures of the high pressure polymorphs of Mn2GeO4
;
_journal_name_full 'American Mineralogist'
_journal_page_first 62
_journal_page_last 75
_journal_volume 57
_journal_year 1972
_chemical_formula_sum 'Ge Mn2 O4'
_chemical_name_common Mn2GeO4-delta
_space_group_IT_number 55
_symmetry_space_group_name_Hall '-P 2 2ab'
_symmetry_space_group_name_H-M 'P b a m'
_cell_angle_alpha 90
_cell_angle_beta 90
_cell_angle_gamma 90
_cell_length_a 5.262
_cell_length_b 9.274
_cell_length_c 2.954
_cell_formula_units_Z 2
_cell_volume 144.155
_database_code_amcsd 0000271
_exptl_crystal_density_diffrn 5.679
_cod_original_formula_sum 'Mn2 Ge O4'
_cod_database_code 9000262
_amcsd_formula_title Mn2GeO4-delta

loop_
_space_group_symop_operation_xyz
x,y,z
1/2+x,1/2-y,z
1/2-x,1/2+y,-z
1/2-x,1/2+y,z
1/2+x,1/2-y,-z
x,y,-z
-x,-y,z
-x,-y,-z

loop_
_atom_site_aniso_label
_atom_site_aniso_U_11
_atom_site_aniso_U_22
_atom_site_aniso_U_33
_atom_site_aniso_U_12
_atom_site_aniso_U_13
_atom_site_aniso_U_23
Mn 0.00673 0.01176 0.01768 -0.00025 0.00000 0.00000
Ge 0.00743 0.00741 0.01459 0.00000 0.00000 0.00000
O1 0.01094 0.01133 0.01282 -0.00470 0.00000 0.00000
O2 0.00926 0.00741 0.01326 0.00000 0.00000 0.00000

loop_
_atom_site_label
_atom_site_fract_x
_atom_site_fract_y
_atom_site_fract_z
Mn 0.06220 0.32220 0.50000
Ge 0.00000 0.00000 0.00000
O1 0.22950 0.04330 0.50000
O2 0.37220 0.31410 0.00000

loop_
_cod_related_entry_id
_cod_related_entry_database
_cod_related_entry_code
1 AMCSD 0000271
